data_1564945
loop_
_publ_author_name
'Tcho\'n, D.'
'Makal, A.'

_publ_section_title
;
 Maximizing completeness in single-crystal high-pressure diffraction
 experiments: phase transitions in 2{^\,irc}AP
;
_journal_issue 6
_journal_name_full IUCrJ
_journal_page_first
;
;
_journal_paper_doi 10.1107/S2052252521009532
_journal_volume 8
_journal_year 2021
_chemical_formula_moiety 'C20 H14 O2'
_chemical_formula_sum 'C20 H14 O2'
_chemical_formula_weight 286.333
_space_group_crystal_system orthorhombic
_space_group_IT_number 62
_space_group_name_Hall '-P 2ac 2n'
_space_group_name_H-M_alt 'P n m a'
_symmetry_Int_Tables_number 62
_audit_creation_date 2021-06-15
_audit_creation_method
;
Olex2 1.5-alpha
(compiled 2021.06.11 svn.re2ff6fc for OlexSys, GUI svn.r6348)
;
_cell_angle_alpha 90
_cell_angle_beta 90
_cell_angle_gamma 90
_cell_formula_units_Z 4
_cell_length_a 7.0642(11)
_cell_length_b 16.220(2)
_cell_length_c 11.165(2)
_cell_measurement_reflns_used 3574
_cell_measurement_temperature 289(10)
_cell_measurement_theta_max 27.5690
_cell_measurement_theta_min 3.4050
_cell_volume 1279.3(3)
_computing_cell_refinement 'CrysAlisPro 1.171.41.93a (Rigaku OD, 2020)'
_computing_data_collection 'CrysAlisPro 1.171.41.93a (Rigaku OD, 2020)'
_computing_data_reduction 'CrysAlisPro 1.171.41.93a (Rigaku OD, 2020)'
_computing_molecular_graphics 'Olex2 1.5-alpha (Dolomanov et al., 2009)'
_computing_publication_material 'Olex2 1.5-alpha (Dolomanov et al., 2009)'
_computing_structure_refinement 'olex2.refine 1.5-alpha (Bourhis et al., 2015)'
_computing_structure_solution 'SHELXT 2014/5 (Sheldrick, 2014)'
_diffrn_ambient_environment 'Diamond Anvil Cell filled with parabar oil'
_diffrn_ambient_pressure 782500
_diffrn_ambient_temperature 289(10)
_diffrn_crystal_treatment 'Pressurized slowly in parabar oil as a hydrostatic medium.'
_diffrn_detector_area_resol_mean 5.2195
_diffrn_detector_type Atlas
_diffrn_measured_fraction_theta_full 0.9046
_diffrn_measured_fraction_theta_max 0.8359
_diffrn_measurement_details
;
List of Runs (angles in degrees, time in seconds):

  # Type    Start    End  Width  t~exp~   \w     \q     \k     \f   Frames
--------------------------------------------------------------------------
  1  \w    -11.00  24.00   1.00   80.00    --    6.97  81.00 151.00   35
  2  \w    -37.00 -11.00   1.00   80.00    --    6.97 -53.00  17.00   26
  3  \w    -30.00  10.00   1.00   80.00    --    6.97  19.00-180.00   40
  4  \w    -37.00 -10.00   1.00   80.00    --    6.97 -53.00-162.00   27
  5  \w     10.00  38.00   1.00   80.00    --    6.97 -77.00-120.00   28
  6  \w     -7.00  33.00   1.00   80.00    --    6.97 -53.00  17.00   40
  7  \w    -17.00  59.00   1.00   80.00    --    6.97 -13.00   3.00   76
  8  \w    -10.00  24.00   1.00   80.00    --    6.97  81.00 -29.00   34
  9  \w     -9.00  33.00   1.00   80.00    --    6.97 -53.00-162.00   42
 10  \w    -35.00 -12.00   1.00   80.00    --   -8.77  57.00  30.00   23
 11  \w    -33.00  -8.00   1.00   80.00    --   -8.77 -13.00-176.00   25
 12  \w    -19.00  16.00   1.00   80.00    --   -8.77 -97.00-143.00   35
 13  \w     -1.00  33.00   1.00   80.00    --   -8.77 -13.00-176.00   34
 14  \w    -35.00 -12.00   1.00   80.00    --   -8.77  57.00 120.00   23
 15  \w    -35.00 -12.00   1.00   80.00    --   -8.77  57.00-150.00   23
 16  \w    -19.00  18.00   1.00   80.00    --   -8.77 -97.00  35.00   37
 17  \w    -39.00  49.00   1.00   80.00    --   -8.77   0.00   0.00   88
 18  \w    -57.00 -14.00   1.00   80.00    --   -8.77 114.00 -45.00   43
 19  \w    -47.00 -15.00   1.00   80.00    --   -8.77  97.00 143.00   32
 20  \w    -35.00 -12.00   1.00   80.00    --   -8.77  57.00 -60.00   23
 21  \w    -35.00 -12.00   1.00   80.00    --   -8.77  57.00 150.00   23
 22  \w    -64.00 -38.00   1.00  320.00    --   -8.77 135.00 123.00   26
 23  \w    -24.00   7.00   1.00  320.00    --   -8.77  53.00 -17.00   31
 24  \w     10.00  36.00   1.00  320.00    --   -8.77  53.00 -17.00   26
 25  \w     -6.00  39.00   1.00  320.00    --   -8.77-114.00-135.00   45
 26  \w    -24.00  14.00   1.00  320.00    --   -8.77 -39.00  12.00   38
;
_diffrn_measurement_device 'four-circle diffractometer'
_diffrn_measurement_device_type 'SuperNova, Dual, Cu at home/near, Atlas'
_diffrn_measurement_method '\w scans'
_diffrn_measurement_specimen_support 'Diamond Anvil Cell, effective opening angle of 55 degrees'
_diffrn_radiation_type 'Mo K\a'
_diffrn_radiation_wavelength 0.71073
_diffrn_reflns_av_R_equivalents 0.1095
_diffrn_reflns_av_unetI/netI 0.0971
_diffrn_reflns_Laue_measured_fraction_full 0.9046
_diffrn_reflns_Laue_measured_fraction_max 0.8359
_diffrn_reflns_limit_h_max 9
_diffrn_reflns_limit_h_min -9
_diffrn_reflns_limit_k_max 21
_diffrn_reflns_limit_k_min -21
_diffrn_reflns_limit_l_max 12
_diffrn_reflns_limit_l_min -13
_diffrn_reflns_number 1445
_diffrn_reflns_point_group_measured_fraction_full 0.9046
_diffrn_reflns_point_group_measured_fraction_max 0.8359
_diffrn_reflns_theta_full 25.2417
_diffrn_reflns_theta_max 28.73
_diffrn_reflns_theta_min 2.21
_exptl_absorpt_coefficient_mu 0.095
_exptl_absorpt_correction_T_max 1.00000
_exptl_absorpt_correction_T_min 0.07503
_exptl_absorpt_correction_type multi-scan
_exptl_absorpt_process_details
;
CrysAlisPro 1.171.41.93a (Rigaku Oxford Diffraction, 2020)
Empirical absorption correction using spherical harmonics,
implemented in SCALE3 ABSPACK scaling algorithm.
;
_exptl_crystal_colour 'clear yellow'
_exptl_crystal_colour_lustre clear
_exptl_crystal_colour_primary yellow
_exptl_crystal_density_diffrn 1.487
_exptl_crystal_description block
_exptl_crystal_F_000 600.297
_exptl_crystal_preparation 'Mounted in a Diamond-Anvil Cell using parabar oil as pressure medium.'
_exptl_crystal_pressure_history 'Pressurized to 0.8 GPa and left to stabilize over 24 hours.'
_exptl_crystal_size_max 0.21
_exptl_crystal_size_mid 0.15
_exptl_crystal_size_min 0.12
_refine_diff_density_max 0.5899
_refine_diff_density_min -0.5589
_refine_diff_density_rms 0.1343
_refine_ls_d_res_high 0.7392
_refine_ls_d_res_low 9.1971
_refine_ls_extinction_coef 0.024(5)
_refine_ls_extinction_expression Fc^*^=kFc[1+0.001xFc^2^\l^3^/sin(2\q)]^-1/4^
_refine_ls_goodness_of_fit_ref 1.0348
_refine_ls_hydrogen_treatment constr
_refine_ls_matrix_type full
_refine_ls_number_constraints 8
_refine_ls_number_parameters 129
_refine_ls_number_reflns 1436
_refine_ls_number_restraints 0
_refine_ls_restrained_S_all 1.0348
_refine_ls_R_factor_all 0.1350
_refine_ls_R_factor_gt 0.0561
_refine_ls_shift/su_max 0.0007
_refine_ls_shift/su_mean 0.0001
_refine_ls_structure_factor_coef Fsqd
_refine_ls_weighting_details 'w=1/[\s^2^(Fo^2^)+(0.0698P)^2^+0.0273P] where P=(Fo^2^+2Fc^2^)/3'
_refine_ls_weighting_scheme calc
_refine_ls_wR_factor_gt 0.1229
_refine_ls_wR_factor_ref 0.1529
_reflns_Friedel_coverage 0.0
_reflns_limit_h_max 9
_reflns_limit_h_min -9
_reflns_limit_k_max 21
_reflns_limit_k_min -21
_reflns_limit_l_max 12
_reflns_limit_l_min -13
_reflns_number_gt 804
_reflns_number_total 1436
_reflns_threshold_expression I>=2u(I)
_cod_data_source_file fc5056.cif
_cod_data_source_block 2oAPal_8kbar
_cod_original_cell_volume 1279.4(4)
_cod_database_code 1564945
_olex2_refinement_description
;
1. Fixed Uiso
 At 1.2 times of:
  All C(H) groups
 At 1.5 times of:
  All C(H,H,H) groups
;
_olex2_submission_special_instructions 'No special instructions were received'
_oxdiff_exptl_absorpt_empirical_details
;
Empirical correction (ABSPACK) includes:
- Absorption correction using spherical harmonics
- Frame scaling
;

loop_
_space_group_symop_id
_space_group_symop_operation_xyz
1 x,y,z
2 x+1/2,-y+1/2,-z+1/2
3 -x,y+1/2,-z
4 -x+1/2,-y,z+1/2
5 -x,-y,-z
6 -x-1/2,y-1/2,z-1/2
7 x,-y-1/2,z
8 x-1/2,y,-z-1/2

loop_
_atom_site_label
_atom_site_type_symbol
_atom_site_fract_x
_atom_site_fract_y
_atom_site_fract_z
_atom_site_U_iso_or_equiv
_atom_site_adp_type
_atom_site_occupancy
_atom_site_site_symmetry_order
_atom_site_refinement_flags_posn
_atom_site_refinement_flags_adp
_atom_site_refinement_flags_occupancy
O1 O 0.4858(2) 0.53665(8) 0.77767(16) 0.0523(6) Uani 1.000000 1 . . .
C1 C 0.5843(3) 0.67442(9) 0.7437(2) 0.0280(6) Uani 1.000000 1 . . .
C2 C 0.6090(2) 0.67322(10) 0.6186(2) 0.0266(6) Uani 1.000000 1 . . .
C3 C 0.6256(3) 0.59795(11) 0.5511(2) 0.0320(6) Uani 1.000000 1 . . .
H3 H 0.621(2) 0.5428(12) 0.594(2) 0.0384(7) Uiso 1.000000 1 R . .
C4 C 0.6516(3) 0.59936(12) 0.4315(2) 0.0367(6) Uani 1.000000 1 . . .
H4 H 0.662(3) 0.5474(13) 0.390(2) 0.0441(8) Uiso 1.000000 1 R . .
C5 C 0.6683(3) 0.67468(11) 0.3665(2) 0.0308(6) Uani 1.000000 1 . . .
C6 C 0.6954(3) 0.67600(12) 0.2435(3) 0.0407(6) Uani 1.000000 1 . . .
H6 H 0.701(3) 0.6231(14) 0.202(2) 0.0488(8) Uiso 1.000000 1 R . .
C7 C 0.7099(5) 0.75 0.1813(3) 0.0442(9) Uani 1.000000 2 S T P
H7 H 0.726(4) 0.75 0.086(3) 0.0530(11) Uiso 1.000000 2 RS T P
C14 C 0.5777(4) 0.75 0.8031(3) 0.0299(8) Uani 1.000000 2 S T P
H14 H 0.561(4) 0.75 0.898(3) 0.0359(9) Uiso 1.000000 2 RS T P
C15 C 0.6247(3) 0.75 0.5565(3) 0.0250(7) Uani 1.000000 2 S T P
C16 C 0.6546(3) 0.75 0.4310(3) 0.0279(7) Uani 1.000000 2 S T P
C17 C 0.5587(3) 0.59859(11) 0.8184(2) 0.0330(6) Uani 1.000000 1 . . .
C18 C 0.6189(4) 0.60148(14) 0.9468(3) 0.0408(7) Uani 1.000000 1 . . .
H18a H 0.525(3) 0.6392(13) 0.999(2) 0.0611(10) Uiso 1.000000 1 R . .
H18b H 0.616(3) 0.5458(16) 0.984(2) 0.0611(10) Uiso 1.000000 1 R . .
H18c H 0.742(3) 0.6330(12) 0.962(2) 0.0611(10) Uiso 1.000000 1 R . .

loop_
_atom_site_aniso_label
_atom_site_aniso_U_11
_atom_site_aniso_U_22
_atom_site_aniso_U_33
_atom_site_aniso_U_12
_atom_site_aniso_U_13
_atom_site_aniso_U_23
O1 0.0900(14) 0.0312(8) 0.0356(15) -0.0206(7) 0.0037(9) -0.0005(7)
C1 0.0385(11) 0.0213(9) 0.0242(17) -0.0020(7) 0.0003(9) -0.0009(9)
C2 0.0354(11) 0.0258(10) 0.0186(18) -0.0003(8) -0.0006(8) 0.0001(8)
C3 0.0504(13) 0.0253(10) 0.0203(16) 0.0001(8) 0.0004(9) -0.0034(9)
C4 0.0527(13) 0.0278(11) 0.0297(19) 0.0016(9) -0.0025(10) -0.0072(10)
C5 0.0437(12) 0.0334(11) 0.0152(16) 0.0001(8) -0.0003(9) -0.0047(9)
C6 0.0585(15) 0.0393(12) 0.0242(19) 0.0023(10) -0.0018(11) -0.0060(11)
C7 0.054(2) 0.0520(19) 0.026(3) -0.000000 0.0002(15) 0.000000
C14 0.0409(16) 0.0249(14) 0.024(2) -0.000000 0.0005(13) 0.000000
C15 0.0351(15) 0.0246(13) 0.015(2) -0.000000 -0.0016(11) 0.000000
C16 0.0325(15) 0.0281(14) 0.023(2) -0.000000 -0.0027(12) 0.000000
C17 0.0480(13) 0.0242(10) 0.0267(17) -0.0034(9) 0.0039(9) -0.0002(9)
C18 0.0604(16) 0.0324(12) 0.0295(18) -0.0044(10) -0.0026(11) 0.0050(11)

loop_
_atom_type_symbol
_atom_type_scat_dispersion_real
_atom_type_scat_dispersion_imag
_atom_type_scat_source
_atom_type_scat_dispersion_source
C 0.00347 0.00161 'NoSpherA2: Chem.Sci. 2021, DOI:10.1039/D0SC05526C' 'Henke, Gullikson and Davis, At. Data and Nucl. Data Tables, 1993, 54, 2'
H 0.00000 0.00000 'NoSpherA2: Chem.Sci. 2021, DOI:10.1039/D0SC05526C' 'Henke, Gullikson and Davis, At. Data and Nucl. Data Tables, 1993, 54, 2'
O 0.01158 0.00611 'NoSpherA2: Chem.Sci. 2021, DOI:10.1039/D0SC05526C' 'Henke, Gullikson and Davis, At. Data and Nucl. Data Tables, 1993, 54, 2'

loop_
_exptl_crystal_face_index_h
_exptl_crystal_face_index_k
_exptl_crystal_face_index_l
_exptl_crystal_face_perp_dist
0 1 0 0.0396
0 -1 1 0.0525
-10 7 0 0.0974
0 -1 -1 0.0592
8 13 1 0.0916
0 -2 -1 0.0425
-1 0 -2 0.0580
9 10 -2 0.0881
0 -1 0 0.0781
0 1 1 0.0708
0 1 -1 0.0674

loop_
_geom_angle_atom_site_label_1
_geom_angle_atom_site_label_2
_geom_angle_atom_site_label_3
_geom_angle
_geom_angle_site_symmetry_1
_geom_angle_site_symmetry_3
_geom_angle_publ_flag
C14 C1 C2 119.19(19) . . ?
C17 C1 C2 123.81(16) . . ?
C17 C1 C14 117.0(2) . . ?
C3 C2 C1 122.77(17) . . ?
C15 C2 C1 118.62(18) . . ?
C15 C2 C3 118.6(2) . . ?
H3 C3 C2 120.0(13) . . ?
C4 C3 C2 121.0(2) . . ?
C4 C3 H3 119.0(13) . . ?
H4 C4 C3 118.1(15) . . ?
C5 C4 C3 122.01(19) . . ?
C5 C4 H4 119.8(15) . . ?
C6 C5 C4 121.93(18) . . ?
C16 C5 C4 118.2(2) . . ?
C16 C5 C6 119.9(2) . . ?
H6 C6 C5 117.6(14) . . ?
C7 C6 C5 121.2(2) . . ?
C7 C6 H6 121.2(14) . . ?
C6 C7 C6 119.4(4) 7_575 . ?
H7 C7 C6 120.30(19) . 7_575 ?
H7 C7 C6 120.30(19) . . ?
C1 C14 C1 123.1(3) 7_575 . ?
H14 C14 C1 118.42(16) . 7_575 ?
H14 C14 C1 118.42(16) . . ?
C2 C15 C2 121.1(3) 7_575 . ?
C16 C15 C2 119.43(14) . . ?
C16 C15 C2 119.43(14) . 7_575 ?
C5 C16 C5 118.5(3) 7_575 . ?
C15 C16 C5 120.75(15) . . ?
C15 C16 C5 120.75(15) . 7_575 ?
C1 C17 O1 121.4(2) . . ?
C18 C17 O1 120.30(19) . . ?
C18 C17 C1 118.28(18) . . ?
H18a C18 C17 111.4(14) . . ?
H18b C18 C17 111.3(15) . . ?
H18b C18 H18a 106(2) . . ?
H18c C18 C17 114.4(15) . . ?
H18c C18 H18a 98.7(17) . . ?
H18c C18 H18b 113.8(17) . . ?

loop_
_geom_bond_atom_site_label_1
_geom_bond_atom_site_label_2
_geom_bond_distance
_geom_bond_site_symmetry_2
_geom_bond_publ_flag
O1 C17 1.218(2) . ?
C1 C2 1.408(3) . ?
C1 C14 1.394(2) . ?
C1 C17 1.497(3) . ?
C2 C3 1.439(3) . ?
C2 C15 1.430(2) . ?
C3 H3 1.01(2) . ?
C3 C4 1.348(3) . ?
C4 H4 0.96(2) . ?
C4 C5 1.426(3) . ?
C5 C6 1.386(3) . ?
C5 C16 1.422(3) . ?
C6 H6 0.98(2) . ?
C6 C7 1.391(3) . ?
C7 H7 1.07(4) . ?
C14 H14 1.06(3) . ?
C15 C16 1.417(4) . ?
C17 C18 1.496(3) . ?
C18 H18a 1.07(2) . ?
C18 H18b 0.99(3) . ?
C18 H18c 1.02(2) . ?

loop_
_geom_torsion_atom_site_label_1
_geom_torsion_atom_site_label_2
_geom_torsion_atom_site_label_3
_geom_torsion_atom_site_label_4
_geom_torsion
_geom_torsion_site_symmetry_1
_geom_torsion_site_symmetry_2
_geom_torsion_site_symmetry_3
_geom_torsion_site_symmetry_4
_geom_torsion_publ_flag
O1 C17 C1 C2 -29.1(2) . . . . ?
O1 C17 C1 C14 149.1(2) . . . . ?
C1 C2 C3 C4 -179.12(19) . . . . ?
C1 C2 C15 C2 -2.25(13) . . . 7_575 ?
C1 C2 C15 C16 178.3(2) . . . . ?
C1 C14 C1 C2 -3.5(3) . . 7_575 7_575 ?
C1 C14 C1 C17 174.8(3) . . 7_575 7_575 ?
C2 C3 C4 C5 1.5(2) . . . . ?
C2 C15 C2 C3 -179.9(2) . . 7_575 7_575 ?
C2 C15 C16 C5 0.3(2) . . . . ?
C2 C15 C16 C5 179.2(2) . . . 7_575 ?
C3 C4 C5 C6 179.9(2) . . . . ?
C3 C4 C5 C16 -0.7(2) . . . . ?
C4 C5 C6 C7 179.5(2) . . . . ?
C4 C5 C16 C5 -179.1(2) . . . 7_575 ?
C4 C5 C16 C15 -0.1(2) . . . . ?
C5 C6 C7 C6 -0.48(14) . . . 7_575 ?
C5 C16 C5 C6 -0.3(3) . . 7_575 7_575 ?
